data_1560687
loop_
_publ_author_name
'Wang, Shengyan'
'Shan, Liang'
'Fan, Yong'
'Jia, Jia'
'Xu, Jianing'
'Wang, Li'

_publ_section_title
;
 Fabrication of Ln-MOFs with color-tunable photoluminescence and sensing
 for small molecules
;
_journal_name_full 'Journal of Solid State Chemistry'
_journal_page_first 132
_journal_page_last 137
_journal_paper_doi 10.1016/j.jssc.2016.10.006
_journal_volume 245
_journal_year 2017
_chemical_formula_sum 'C15 H7 N0 O9 Tb'
_chemical_formula_weight 490.14
_space_group_IT_number 2
_space_group_name_Hall '-P 1'
_space_group_name_H-M_alt 'P -1'
_symmetry_cell_setting triclinic
_symmetry_space_group_name_H-M 'P -1'
_atom_sites_solution_hydrogens geom
_atom_sites_solution_primary direct
_atom_sites_solution_secondary difmap
_cell_angle_alpha 72.55(3)
_cell_angle_beta 81.06(3)
_cell_angle_gamma 64.68(3)
_cell_formula_units_Z 2
_cell_length_a 9.2998(19)
_cell_length_b 9.6832(19)
_cell_length_c 11.217(2)
_cell_measurement_reflns_used 993
_cell_measurement_temperature 293(2)
_cell_measurement_theta_max 24.98
_cell_measurement_theta_min 2.42
_cell_volume 870.6(4)
_computing_structure_refinement 'SHELXL-97 (Sheldrick, 1997)'
_computing_structure_solution 'SHELXS-97 (Sheldrick, 1990)'
_diffrn_ambient_temperature 293(2)
_diffrn_measured_fraction_theta_full 0.994
_diffrn_measured_fraction_theta_max 0.994
_diffrn_measurement_device_type CCD
_diffrn_radiation_monochromator graphite
_diffrn_radiation_source 'fine-focus sealed tube'
_diffrn_radiation_type MoK\a
_diffrn_radiation_wavelength 0.71073
_diffrn_reflns_av_R_equivalents 0.0188
_diffrn_reflns_av_sigmaI/netI 0.0305
_diffrn_reflns_limit_h_max 11
_diffrn_reflns_limit_h_min -10
_diffrn_reflns_limit_k_max 11
_diffrn_reflns_limit_k_min -7
_diffrn_reflns_limit_l_max 13
_diffrn_reflns_limit_l_min -11
_diffrn_reflns_number 4933
_diffrn_reflns_theta_full 25.02
_diffrn_reflns_theta_max 25.02
_diffrn_reflns_theta_min 1.90
_exptl_absorpt_coefficient_mu 4.105
_exptl_crystal_colour colorless
_exptl_crystal_density_diffrn 1.870
_exptl_crystal_density_method 'not measured'
_exptl_crystal_description block
_exptl_crystal_F_000 468
_exptl_crystal_size_max 0.1
_exptl_crystal_size_mid 0.1
_exptl_crystal_size_min 0.1
_refine_diff_density_max 0.711
_refine_diff_density_min -0.417
_refine_diff_density_rms 0.088
_refine_ls_extinction_method none
_refine_ls_goodness_of_fit_ref 1.066
_refine_ls_hydrogen_treatment mixed
_refine_ls_matrix_type full
_refine_ls_number_parameters 226
_refine_ls_number_reflns 3052
_refine_ls_number_restraints 0
_refine_ls_restrained_S_all 1.066
_refine_ls_R_factor_all 0.0198
_refine_ls_R_factor_gt 0.0183
_refine_ls_shift/su_max 0.002
_refine_ls_shift/su_mean 0.000
_refine_ls_structure_factor_coef Fsqd
_refine_ls_weighting_details 'calc w=1/[\s^2^(Fo^2^)+(0.0254P)^2^+0.2876P] where P=(Fo^2^+2Fc^2^)/3'
_refine_ls_weighting_scheme calc
_refine_ls_wR_factor_gt 0.0487
_refine_ls_wR_factor_ref 0.0495
_reflns_number_gt 2871
_reflns_number_total 3052
_reflns_threshold_expression >2sigma(I)
_cod_data_source_file JSSC-2017-245-132.CIF
_cod_data_source_block 1
_cod_original_cell_volume 870.6(3)
_cod_original_sg_symbol_H-M P-1
_cod_database_code 1560687

loop_
_symmetry_equiv_pos_as_xyz
'x, y, z'
'-x, -y, -z'

loop_
_atom_site_label
_atom_site_type_symbol
_atom_site_fract_x
_atom_site_fract_y
_atom_site_fract_z
_atom_site_U_iso_or_equiv
_atom_site_adp_type
_atom_site_occupancy
_atom_site_symmetry_multiplicity
_atom_site_calc_flag
_atom_site_refinement_flags
_atom_site_disorder_assembly
_atom_site_disorder_group
C1 C 0.3787(4) 1.2978(4) 0.3616(3) 0.0214(7) Uani 1 1 d . . .
C2 C 0.4528(4) 1.1562(4) 0.3122(3) 0.0204(6) Uani 1 1 d . . .
C3 C 0.5770(4) 1.1413(4) 0.2219(3) 0.0264(7) Uani 1 1 d . . .
H3 H 0.6118 1.2227 0.1911 0.032 Uiso 1 1 calc R . .
C4 C 0.6485(4) 1.0076(4) 0.1779(3) 0.0267(7) Uani 1 1 d . . .
H4 H 0.7301 0.9996 0.1172 0.032 Uiso 1 1 calc R . .
C5 C 0.5981(3) 0.8857(4) 0.2244(3) 0.0194(6) Uani 1 1 d . . .
C6 C 0.4735(4) 0.8981(3) 0.3140(3) 0.0193(6) Uani 1 1 d . . .
C7 C 0.4024(4) 1.0330(4) 0.3568(3) 0.0203(6) Uani 1 1 d . . .
H7 H 0.3197 1.0416 0.4164 0.024 Uiso 1 1 calc R . .
C8 C 0.7916(4) 0.7254(4) 0.1019(3) 0.0212(7) Uani 1 1 d . . .
C9 C 0.9443(4) 0.6623(4) 0.1462(3) 0.0222(7) Uani 1 1 d . . .
C10 C 1.0712(4) 0.6345(4) 0.0588(3) 0.0295(8) Uani 1 1 d . . .
H10 H 1.1746 0.5945 0.0853 0.035 Uiso 1 1 calc R . .
C11 C 1.0455(5) 0.6653(5) -0.0654(3) 0.0373(9) Uani 1 1 d . . .
H11 H 1.1320 0.6432 -0.1216 0.045 Uiso 1 1 calc R . .
C12 C 0.8966(5) 0.7274(5) -0.1073(3) 0.0384(9) Uani 1 1 d . . .
H12 H 0.8807 0.7487 -0.1919 0.046 Uiso 1 1 calc R . .
C13 C 0.7665(4) 0.7595(4) -0.0233(3) 0.0329(8) Uani 1 1 d . . .
H13 H 0.6635 0.8036 -0.0518 0.040 Uiso 1 1 calc R . .
C14 C 0.9802(4) 0.6163(4) 0.2826(3) 0.0222(7) Uani 1 1 d . . .
C15 C 0.4169(4) 0.7665(4) 0.3675(3) 0.0197(6) Uani 1 1 d . . .
O1 O 0.6587(3) 0.7510(3) 0.1838(2) 0.0248(5) Uani 1 1 d . . .
O2 O 0.2698(3) 1.6505(3) 0.6473(2) 0.0314(6) Uani 1 1 d . . .
O3 O 0.5147(3) 0.6288(2) 0.4128(2) 0.0266(5) Uani 1 1 d . . .
O4 O -0.0108(3) 1.7690(3) 0.5158(2) 0.0300(5) Uani 1 1 d . . .
O5 O 1.0965(3) 0.6369(3) 0.3048(2) 0.0305(5) Uani 1 1 d . . .
O6 O 0.4267(3) 1.4084(3) 0.3250(2) 0.0254(5) Uani 1 1 d . . .
O7 O 0.2674(3) 1.3065(3) 0.4449(2) 0.0278(5) Uani 1 1 d . . .
O8 O 0.8992(3) 0.5585(3) 0.3623(2) 0.0305(5) Uani 1 1 d . . .
O9 O 0.2705(3) 0.7989(3) 0.3699(2) 0.0330(6) Uani 1 1 d . . .
Tb1 Tb 0.244494(16) 1.550632(15) 0.484765(12) 0.01741(6) Uani 1 1 d . . .

loop_
_atom_site_aniso_label
_atom_site_aniso_U_11
_atom_site_aniso_U_22
_atom_site_aniso_U_33
_atom_site_aniso_U_23
_atom_site_aniso_U_13
_atom_site_aniso_U_12
C1 0.0199(15) 0.0196(16) 0.0260(16) -0.0064(13) -0.0047(13) -0.0076(13)
C2 0.0186(15) 0.0189(16) 0.0250(16) -0.0055(13) -0.0024(12) -0.0083(13)
C3 0.0270(17) 0.0232(17) 0.0351(18) -0.0103(14) 0.0024(14) -0.0152(14)
C4 0.0248(17) 0.0282(18) 0.0303(18) -0.0129(14) 0.0074(14) -0.0130(15)
C5 0.0155(14) 0.0191(15) 0.0243(16) -0.0084(12) -0.0044(12) -0.0046(12)
C6 0.0175(15) 0.0169(15) 0.0231(15) -0.0022(12) -0.0054(12) -0.0068(12)
C7 0.0189(15) 0.0201(16) 0.0226(15) -0.0070(12) -0.0016(12) -0.0071(13)
C8 0.0203(15) 0.0189(15) 0.0259(16) -0.0110(13) 0.0008(13) -0.0066(13)
C9 0.0238(16) 0.0215(16) 0.0225(16) -0.0084(13) 0.0002(13) -0.0089(13)
C10 0.0244(17) 0.0323(19) 0.0295(18) -0.0070(15) 0.0028(14) -0.0113(15)
C11 0.042(2) 0.039(2) 0.0274(18) -0.0125(16) 0.0131(16) -0.0154(18)
C12 0.050(2) 0.042(2) 0.0195(17) -0.0081(15) -0.0010(16) -0.0149(19)
C13 0.0360(19) 0.0288(19) 0.0341(19) -0.0086(15) -0.0128(16) -0.0090(16)
C14 0.0230(16) 0.0163(15) 0.0248(16) -0.0079(13) -0.0020(13) -0.0036(13)
C15 0.0235(16) 0.0191(16) 0.0198(15) -0.0064(12) -0.0012(12) -0.0105(13)
O1 0.0216(11) 0.0216(11) 0.0353(13) -0.0145(10) 0.0050(9) -0.0098(10)
O2 0.0269(12) 0.0397(14) 0.0356(13) -0.0233(11) -0.0002(10) -0.0121(11)
O3 0.0302(12) 0.0151(11) 0.0311(12) -0.0034(9) -0.0065(10) -0.0058(10)
O4 0.0209(11) 0.0271(13) 0.0409(14) -0.0100(10) -0.0015(10) -0.0079(10)
O5 0.0294(13) 0.0338(13) 0.0325(13) -0.0045(10) -0.0095(10) -0.0166(11)
O6 0.0238(11) 0.0239(12) 0.0352(13) -0.0128(10) 0.0026(10) -0.0136(10)
O7 0.0264(12) 0.0240(12) 0.0384(13) -0.0139(10) 0.0063(10) -0.0139(10)
O8 0.0363(13) 0.0351(14) 0.0223(12) -0.0035(10) 0.0042(10) -0.0207(12)
O9 0.0233(12) 0.0277(13) 0.0477(15) -0.0011(11) -0.0049(11) -0.0145(10)
Tb1 0.01733(9) 0.01533(9) 0.02073(9) -0.00572(6) -0.00138(6) -0.00674(6)

loop_
_atom_type_symbol
_atom_type_description
_atom_type_scat_dispersion_real
_atom_type_scat_dispersion_imag
_atom_type_scat_source
C C 0.0033 0.0016 'International Tables Vol C Tables 4.2.6.8 and 6.1.1.4'
H H 0.0000 0.0000 'International Tables Vol C Tables 4.2.6.8 and 6.1.1.4'
N N 0.0061 0.0033 'International Tables Vol C Tables 4.2.6.8 and 6.1.1.4'
O O 0.0106 0.0060 'International Tables Vol C Tables 4.2.6.8 and 6.1.1.4'
Tb Tb -0.1723 4.1537 'International Tables Vol C Tables 4.2.6.8 and 6.1.1.4'

loop_
_geom_angle_atom_site_label_1
_geom_angle_atom_site_label_2
_geom_angle_atom_site_label_3
_geom_angle
_geom_angle_site_symmetry_1
_geom_angle_site_symmetry_3
O6 C1 O7 119.4(3) . .
O6 C1 C2 121.2(3) . .
O7 C1 C2 119.4(3) . .
C7 C2 C3 118.5(3) . .
C7 C2 C1 120.4(3) . .
C3 C2 C1 121.0(3) . .
C4 C3 C2 121.0(3) . .
C4 C3 H3 119.5 . .
C2 C3 H3 119.5 . .
C3 C4 C5 119.6(3) . .
C3 C4 H4 120.2 . .
C5 C4 H4 120.2 . .
O1 C5 C4 123.7(3) . .
O1 C5 C6 115.7(3) . .
C4 C5 C6 120.5(3) . .
C7 C6 C5 119.3(3) . .
C7 C6 C15 119.0(3) . .
C5 C6 C15 121.7(3) . .
C6 C7 C2 121.1(3) . .
C6 C7 H7 119.5 . .
C2 C7 H7 119.5 . .
C13 C8 C9 121.2(3) . .
C13 C8 O1 117.7(3) . .
C9 C8 O1 121.0(3) . .
C8 C9 C10 117.4(3) . .
C8 C9 C14 123.8(3) . .
C10 C9 C14 118.7(3) . .
C11 C10 C9 121.1(3) . .
C11 C10 H10 119.5 . .
C9 C10 H10 119.5 . .
C12 C11 C10 120.9(3) . .
C12 C11 H11 119.5 . .
C10 C11 H11 119.5 . .
C11 C12 C13 119.8(3) . .
C11 C12 H12 120.1 . .
C13 C12 H12 120.1 . .
C8 C13 C12 119.6(3) . .
C8 C13 H13 120.2 . .
C12 C13 H13 120.2 . .
O8 C14 O5 125.3(3) . .
O8 C14 C9 119.5(3) . .
O5 C14 C9 115.2(3) . .
O3 C15 O9 121.1(3) . .
O3 C15 C6 119.9(3) . .
O9 C15 C6 119.0(3) . .
C5 O1 C8 118.5(2) . .
C15 O3 Tb1 151.2(2) . 2_676
C15 O3 Tb1 86.00(18) . 1_545
Tb1 O3 Tb1 117.13(9) 2_676 1_545
C14 O5 Tb1 132.9(2) . 1_645
C1 O6 Tb1 91.90(19) . .
C1 O7 Tb1 96.53(19) . .
C14 O8 Tb1 177.9(2) . 2_676
C15 O9 Tb1 105.09(19) . 1_545
O8 Tb1 O5 103.30(9) 2_676 1_465
O8 Tb1 O3 91.09(9) 2_676 2_676
O5 Tb1 O3 146.21(9) 1_465 2_676
O8 Tb1 O2 82.25(9) 2_676 .
O5 Tb1 O2 139.53(8) 1_465 .
O3 Tb1 O2 71.98(8) 2_676 .
O8 Tb1 O7 71.57(9) 2_676 .
O5 Tb1 O7 75.44(9) 1_465 .
O3 Tb1 O7 80.60(8) 2_676 .
O2 Tb1 O7 141.49(9) . .
O8 Tb1 O9 144.38(9) 2_676 1_565
O5 Tb1 O9 76.30(9) 1_465 1_565
O3 Tb1 O9 109.01(8) 2_676 1_565
O2 Tb1 O9 76.83(9) . 1_565
O7 Tb1 O9 139.06(9) . 1_565
O8 Tb1 O4 72.84(9) 2_676 .
O5 Tb1 O4 72.85(9) 1_465 .
O3 Tb1 O4 140.94(8) 2_676 .
O2 Tb1 O4 70.73(8) . .
O7 Tb1 O4 124.34(8) . .
O9 Tb1 O4 73.16(9) 1_565 .
O8 Tb1 O6 122.91(8) 2_676 .
O5 Tb1 O6 72.69(8) 1_465 .
O3 Tb1 O6 73.82(8) 2_676 .
O2 Tb1 O6 137.53(8) . .
O7 Tb1 O6 51.96(8) . .
O9 Tb1 O6 91.45(8) 1_565 .
O4 Tb1 O6 144.70(8) . .
O8 Tb1 O3 149.21(8) 2_676 1_565
O5 Tb1 O3 107.49(8) 1_465 1_565
O3 Tb1 O3 62.87(9) 2_676 1_565
O2 Tb1 O3 74.46(8) . 1_565
O7 Tb1 O3 116.22(7) . 1_565
O9 Tb1 O3 47.78(7) 1_565 1_565
O4 Tb1 O3 116.39(7) . 1_565
O6 Tb1 O3 67.90(7) . 1_565

loop_
_geom_bond_atom_site_label_1
_geom_bond_atom_site_label_2
_geom_bond_distance
_geom_bond_site_symmetry_2
C1 O6 1.267(4) .
C1 O7 1.274(4) .
C1 C2 1.480(4) .
C2 C7 1.393(4) .
C2 C3 1.401(5) .
C3 C4 1.381(5) .
C3 H3 0.9300 .
C4 C5 1.384(5) .
C4 H4 0.9300 .
C5 O1 1.369(4) .
C5 C6 1.399(4) .
C6 C7 1.383(4) .
C6 C15 1.509(4) .
C7 H7 0.9300 .
C8 C13 1.377(5) .
C8 C9 1.390(4) .
C8 O1 1.398(4) .
C9 C10 1.397(5) .
C9 C14 1.508(4) .
C10 C11 1.371(5) .
C10 H10 0.9300 .
C11 C12 1.350(6) .
C11 H11 0.9300 .
C12 C13 1.396(5) .
C12 H12 0.9300 .
C13 H13 0.9300 .
C14 O8 1.237(4) .
C14 O5 1.252(4) .
C15 O3 1.250(4) .
C15 O9 1.258(4) .
O2 Tb1 2.387(2) .
O3 Tb1 2.372(2) 2_676
O3 Tb1 2.858(3) 1_545
O4 Tb1 2.474(2) .
O5 Tb1 2.353(2) 1_645
O6 Tb1 2.554(2) .
O7 Tb1 2.451(2) .
O8 Tb1 2.292(2) 2_676
O9 Tb1 2.458(2) 1_545
Tb1 O8 2.292(2) 2_676
Tb1 O5 2.353(2) 1_465
Tb1 O3 2.372(2) 2_676
Tb1 O9 2.458(2) 1_565
Tb1 O3 2.858(3) 1_565
